data_7109920
loop_
_publ_author_name
'Yu-Ying Ye'
'Ping-Xin Zhou'
'Jian-Yi Luo'
'Mei-Jin Zhong'
'Yong-Min Liang'

_publ_section_title
;
 Palladium-catalyzed insertion of alpha,beta-unsaturated N-tosylhydrazones
 and trapping with carbon nucleophiles
;
_journal_name_full Chem.Commun.
_journal_page_first 10190
_journal_paper_doi 10.1039/c3cc45583a
_journal_volume 49
_journal_year 2013
_chemical_formula_moiety 'C21 H19 Cl O4'
_chemical_formula_sum 'C21 H19 Cl O4'
_chemical_formula_weight 370.81
_chemical_name_systematic
;
 ? 
;
_space_group_crystal_system monoclinic
_space_group_IT_number 14
_symmetry_space_group_name_Hall '-P 2ybc'
_symmetry_space_group_name_H-M 'P 1 21/c 1'
_atom_sites_solution_hydrogens geom
_atom_sites_solution_primary iterative
_atom_sites_solution_secondary difmap
_audit_creation_date 2013-05-24
_audit_creation_method
;
  Olex2 1.2
  (compiled Apr 23 2013 17:54:37, GUI svn.r4466)
;
_cell_angle_alpha 90.00
_cell_angle_beta 98.226(7)
_cell_angle_gamma 90.00
_cell_formula_units_Z 8
_cell_length_a 7.9515(5)
_cell_length_b 21.4155(17)
_cell_length_c 22.7131(18)
_cell_measurement_reflns_used 1883
_cell_measurement_temperature 296.01(12)
_cell_measurement_theta_max 20.7230
_cell_measurement_theta_min 3.3810
_cell_volume 3827.9(5)
_computing_cell_refinement
;
CrysAlisPro, Agilent Technologies,
Version 1.171.36.28 (release 01-02-2013 CrysAlis171 .NET)
(compiled Feb  1 2013,16:14:44)
;
_computing_data_collection
;
CrysAlisPro, Agilent Technologies,
Version 1.171.36.28 (release 01-02-2013 CrysAlis171 .NET)
(compiled Feb  1 2013,16:14:44)
;
_computing_data_reduction
;
CrysAlisPro, Agilent Technologies,
Version 1.171.36.28 (release 01-02-2013 CrysAlis171 .NET)
(compiled Feb  1 2013,16:14:44)
;
_computing_molecular_graphics
;
O. V. Dolomanov, L. J. Bourhis, R. J. Gildea, J. A. K. Howard and H. Puschmann,
OLEX2: a complete structure solution, refinement and analysis program.
J. Appl. Cryst. (2009). 42, 339-341.
;
_computing_publication_material
;
O. V. Dolomanov, L. J. Bourhis, R. J. Gildea, J. A. K. Howard and H. Puschmann,
OLEX2: a complete structure solution, refinement and analysis program.
J. Appl. Cryst. (2009). 42, 339-341.
;
_computing_structure_refinement
;
SHELXL, G.M. Sheldrick, Acta Cryst.
(2008). A64, 112-122
;
_computing_structure_solution 'SUPERFLIP, J. Appl. Cryst. (2007) 40, 786-790'
_diffrn_ambient_temperature 296.01(12)
_diffrn_detector_area_resol_mean 16.0733
_diffrn_measured_fraction_theta_full 0.9979
_diffrn_measured_fraction_theta_max 0.8949
_diffrn_measurement_details
;
  1 omega  -80.00  -30.00   1.0000   32.0000
omega____ theta____ kappa____ phi______ frames
    -      -19.2137  -38.0000 -150.0000 50

  2 omega  -20.00   22.00   1.0000   32.0000
omega____ theta____ kappa____ phi______ frames
    -      -19.2137  -99.0000  -60.0000 42

  3 omega  -99.00  -59.00   1.0000   32.0000
omega____ theta____ kappa____ phi______ frames
    -      -19.2137  178.0000   60.0000 40

  4 omega  -48.00   46.00   1.0000   32.0000
omega____ theta____ kappa____ phi______ frames
    -       22.6512  -57.0000  -30.0000 94

  5 omega   79.00  104.00   1.0000   32.0000
omega____ theta____ kappa____ phi______ frames
    -       22.6512  178.0000  -60.0000 25

  6 omega   37.00   69.00   1.0000   32.0000
omega____ theta____ kappa____ phi______ frames
    -       22.6512  178.0000  -60.0000 32

  7 omega   -3.00   23.00   1.0000   32.0000
omega____ theta____ kappa____ phi______ frames
    -       22.6512   57.0000  120.0000 26
;
_diffrn_measurement_device_type 'SuperNova, Dual, Cu at zero, Eos'
_diffrn_measurement_method '\w scans'
_diffrn_orient_matrix_UB_11 0.0303063000
_diffrn_orient_matrix_UB_12 0.0250503000
_diffrn_orient_matrix_UB_13 -0.0159820000
_diffrn_orient_matrix_UB_21 0.0296396000
_diffrn_orient_matrix_UB_22 -0.0215953000
_diffrn_orient_matrix_UB_23 -0.0198568000
_diffrn_orient_matrix_UB_31 -0.0795574000
_diffrn_orient_matrix_UB_32 0.0015061000
_diffrn_orient_matrix_UB_33 -0.0186116000
_diffrn_radiation_monochromator mirror
_diffrn_radiation_type 'Mo K\a'
_diffrn_radiation_wavelength 0.7107
_diffrn_reflns_av_R_equivalents 0.0771
_diffrn_reflns_av_unetI/netI 0.1236
_diffrn_reflns_limit_h_max 9
_diffrn_reflns_limit_h_min -9
_diffrn_reflns_limit_k_max 26
_diffrn_reflns_limit_k_min -22
_diffrn_reflns_limit_l_max 28
_diffrn_reflns_limit_l_min -27
_diffrn_reflns_number 18892
_diffrn_reflns_theta_full 25.50
_diffrn_reflns_theta_max 26.02
_diffrn_reflns_theta_min 2.94
_diffrn_source 'SuperNova (Mo) X-ray Source'
_exptl_absorpt_coefficient_mu 0.222
_exptl_absorpt_correction_T_max 1.00000
_exptl_absorpt_correction_T_min 0.64643
_exptl_absorpt_correction_type multi-scan
_exptl_absorpt_process_details
;
CrysAlisPro, Agilent Technologies,
Version 1.171.36.28 (release 01-02-2013 CrysAlis171 .NET)
(compiled Feb  1 2013,16:14:44)
Empirical absorption correction using spherical harmonics,
 implemented in SCALE3 ABSPACK scaling algorithm.
;
_exptl_crystal_colour 'clear light colourless'
_exptl_crystal_density_diffrn 1.287
_exptl_crystal_density_method 'not measured'
_exptl_crystal_description needle
_exptl_crystal_F_000 1552
_exptl_crystal_size_max 0.34
_exptl_crystal_size_mid 0.12
_exptl_crystal_size_min 0.06
_refine_diff_density_max 0.308
_refine_diff_density_min -0.291
_refine_diff_density_rms 0.046
_refine_ls_extinction_coef 0.0017(3)
_refine_ls_extinction_expression Fc^*^=kFc[1+0.001xFc^2^\l^3^/sin(2\q)]^-1/4^
_refine_ls_extinction_method SHELXL
_refine_ls_goodness_of_fit_ref 1.020
_refine_ls_hydrogen_treatment mixed
_refine_ls_matrix_type full
_refine_ls_number_parameters 474
_refine_ls_number_reflns 7518
_refine_ls_number_restraints 0
_refine_ls_restrained_S_all 1.020
_refine_ls_R_factor_all 0.1858
_refine_ls_R_factor_gt 0.0731
_refine_ls_shift/su_max 0.000
_refine_ls_shift/su_mean 0.000
_refine_ls_structure_factor_coef Fsqd
_refine_ls_weighting_details 'calc w=1/[\s^2^(Fo^2^)+(0.0445P)^2^+0.0000P] where P=(Fo^2^+2Fc^2^)/3'
_refine_ls_weighting_scheme calc
_refine_ls_wR_factor_gt 0.1340
_refine_ls_wR_factor_ref 0.1911
_reflns_number_gt 2959
_reflns_number_total 7518
_reflns_threshold_expression >2sigma(I)
_cod_data_source_file c3cc45583a.txt
_cod_data_source_block yeyy0523
_cod_database_code 7109920
_reflns_odcompleteness_completeness 99.79
_reflns_odcompleteness_iscentric 1
_reflns_odcompleteness_theta 26.32
_olex2_refinement_description
;
1. Fixed Uiso
 At 1.2 times of:
  All C(H) groups, All C(H,H) groups
 At 1.5 times of:
  All C(H,H,H) groups
2.a Ternary CH refined with riding coordinates:
 C9(H9), C30(H30)
2.b Secondary CH2 refined with riding coordinates:
 C2(H2A,H2B), C23(H23A,H23B)
2.c Aromatic/amide H refined with riding coordinates:
 C4(H4), C5(H5), C6(H6), C7(H7), C10(H10), C11(H11), C13(H13), C14(H14),
 C16(H16), C17(H17), C25(H25), C26(H26), C27(H27), C28(H28), C31(H31), C32(H32),
  C34(H34), C35(H35), C37(H37), C38(H38)
2.d Idealised Me refined as rotating group:
 C19(H19A,H19B,H19C), C21(H21A,H21B,H21C), C39(H39A,H39B,H39C), C41(H41A,H41B,
 H41C)
;

loop_
_space_group_symop_id
_space_group_symop_operation_xyz
1 'x, y, z'
2 '-x, y+1/2, -z+1/2'
3 '-x, -y, -z'
4 'x, -y-1/2, z-1/2'

loop_
_atom_site_label
_atom_site_type_symbol
_atom_site_fract_x
_atom_site_fract_y
_atom_site_fract_z
_atom_site_U_iso_or_equiv
_atom_site_adp_type
_atom_site_occupancy
_atom_site_symmetry_multiplicity
_atom_site_calc_flag
_atom_site_refinement_flags
Cl1 Cl 1.06972(18) 0.67546(10) 0.54413(7) 0.1285(7) Uani 1 1 d .
Cl2 Cl 0.56679(18) 0.82633(9) 0.02965(7) 0.1211(7) Uani 1 1 d .
O1 O 0.6927(3) 0.63527(14) 0.89892(16) 0.0764(10) Uani 1 1 d .
O2 O 0.4958(3) 0.56947(12) 0.92248(13) 0.0608(8) Uani 1 1 d .
O3 O 0.6202(4) 0.43895(15) 0.82654(15) 0.0816(10) Uani 1 1 d .
O4 O 0.5499(3) 0.53647(14) 0.79883(13) 0.0664(9) Uani 1 1 d .
O5 O 0.1925(3) 0.75920(15) 0.38400(17) 0.0877(12) Uani 1 1 d .
O6 O -0.0124(3) 0.69190(13) 0.39616(13) 0.0619(8) Uani 1 1 d .
O7 O 0.1239(4) 0.57108(15) 0.29134(16) 0.0888(11) Uani 1 1 d .
O8 O 0.0510(3) 0.66999(14) 0.27224(14) 0.0719(9) Uani 1 1 d .
C1 C 0.7328(4) 0.52434(18) 0.88935(18) 0.0447(10) Uani 1 1 d .
C2 C 0.7572(4) 0.47718(19) 0.94184(19) 0.0555(12) Uani 1 1 d .
H2A H 0.7626 0.4986 0.9797 0.067 Uiso 1 1 calc R
H2B H 0.6652 0.4471 0.9383 0.067 Uiso 1 1 calc R
C3 C 0.9224(4) 0.4461(2) 0.93618(18) 0.0509(11) Uani 1 1 d .
C4 C 0.9891(5) 0.3910(2) 0.9614(2) 0.0637(13) Uani 1 1 d .
H4 H 0.9281 0.3672 0.9852 0.076 Uiso 1 1 calc R
C5 C 1.1489(6) 0.3719(2) 0.9505(2) 0.0723(14) Uani 1 1 d .
H5 H 1.1937 0.3345 0.9668 0.087 Uiso 1 1 calc R
C6 C 1.2422(5) 0.4071(2) 0.9161(2) 0.0702(14) Uani 1 1 d .
H6 H 1.3495 0.3940 0.9096 0.084 Uiso 1 1 calc R
C7 C 1.1749(4) 0.4621(2) 0.8913(2) 0.0605(12) Uani 1 1 d .
H7 H 1.2373 0.4863 0.8682 0.073 Uiso 1 1 calc R
C8 C 1.0141(4) 0.48128(19) 0.90085(18) 0.0481(10) Uani 1 1 d .
C9 C 0.9182(4) 0.53834(18) 0.87596(18) 0.0462(10) Uani 1 1 d .
H9 H 0.9620 0.5744 0.8999 0.055 Uiso 1 1 calc R
C10 C 0.9354(4) 0.5516(2) 0.81253(19) 0.0523(11) Uani 1 1 d .
H10 H 0.9043 0.5203 0.7847 0.063 Uiso 1 1 calc R
C11 C 0.9921(4) 0.6049(2) 0.79336(19) 0.0538(11) Uani 1 1 d .
H11 H 1.0218 0.6358 0.8217 0.065 Uiso 1 1 calc R
C12 C 1.0130(4) 0.6203(2) 0.7314(2) 0.0551(11) Uani 1 1 d .
C13 C 0.9643(5) 0.5805(2) 0.6847(2) 0.0704(13) Uani 1 1 d .
H13 H 0.9196 0.5415 0.6920 0.084 Uiso 1 1 calc R
C14 C 0.9810(6) 0.5976(3) 0.6266(2) 0.0798(15) Uani 1 1 d .
H14 H 0.9462 0.5705 0.5952 0.096 Uiso 1 1 calc R
C15 C 1.0484(6) 0.6542(3) 0.6161(2) 0.0771(15) Uani 1 1 d .
C16 C 1.0977(6) 0.6946(3) 0.6617(3) 0.0928(18) Uani 1 1 d .
H16 H 1.1436 0.7332 0.6541 0.111 Uiso 1 1 calc R
C17 C 1.0790(5) 0.6778(2) 0.7193(2) 0.0798(15) Uani 1 1 d .
H17 H 1.1114 0.7056 0.7503 0.096 Uiso 1 1 calc R
C18 C 0.6424(5) 0.5833(2) 0.90363(18) 0.0483(10) Uani 1 1 d .
C19 C 0.3898(5) 0.6219(2) 0.9330(2) 0.0853(17) Uani 1 1 d .
H19A H 0.3609 0.6450 0.8967 0.128 Uiso 1 1 calc R
H19B H 0.4502 0.6485 0.9628 0.128 Uiso 1 1 calc R
H19C H 0.2879 0.6070 0.9464 0.128 Uiso 1 1 calc R
C20 C 0.6288(4) 0.4940(2) 0.8354(2) 0.0528(11) Uani 1 1 d .
C21 C 0.4521(6) 0.5129(2) 0.7442(2) 0.0889(17) Uani 1 1 d .
H21A H 0.3941 0.5469 0.7224 0.133 Uiso 1 1 calc R
H21B H 0.3704 0.4829 0.7538 0.133 Uiso 1 1 calc R
H21C H 0.5273 0.4932 0.7203 0.133 Uiso 1 1 calc R
C22 C 0.2292(4) 0.65010(18) 0.36277(18) 0.0475(10) Uani 1 1 d .
C23 C 0.2474(5) 0.59795(18) 0.4099(2) 0.0571(12) Uani 1 1 d .
H23A H 0.2471 0.6150 0.4494 0.068 Uiso 1 1 calc R
H23B H 0.1558 0.5679 0.4018 0.068 Uiso 1 1 calc R
C24 C 0.4143(5) 0.5685(2) 0.4044(2) 0.0563(11) Uani 1 1 d .
C25 C 0.4762(5) 0.5116(2) 0.4254(2) 0.0661(13) Uani 1 1 d .
H25 H 0.4094 0.4849 0.4447 0.079 Uiso 1 1 calc R
C26 C 0.6404(6) 0.4944(2) 0.4176(2) 0.0795(15) Uani 1 1 d .
H26 H 0.6836 0.4560 0.4317 0.095 Uiso 1 1 calc R
C27 C 0.7386(5) 0.5336(3) 0.3892(2) 0.0766(15) Uani 1 1 d .
H27 H 0.8492 0.5221 0.3853 0.092 Uiso 1 1 calc R
C28 C 0.6758(5) 0.5902(2) 0.3664(2) 0.0691(14) Uani 1 1 d .
H28 H 0.7418 0.6163 0.3463 0.083 Uiso 1 1 calc R
C29 C 0.5118(5) 0.6071(2) 0.37416(18) 0.0520(11) Uani 1 1 d .
C30 C 0.4167(4) 0.66581(18) 0.35237(19) 0.0497(11) Uani 1 1 d .
H30 H 0.4587 0.7003 0.3788 0.060 Uiso 1 1 calc R
C31 C 0.4385(4) 0.6830(2) 0.2906(2) 0.0563(11) Uani 1 1 d .
H31 H 0.4104 0.6532 0.2611 0.068 Uiso 1 1 calc R
C32 C 0.4941(4) 0.7370(2) 0.2745(2) 0.0591(12) Uani 1 1 d .
H32 H 0.5222 0.7663 0.3045 0.071 Uiso 1 1 calc R
C33 C 0.5170(5) 0.7566(2) 0.2139(2) 0.0613(12) Uani 1 1 d .
C34 C 0.4862(6) 0.7180(2) 0.1649(3) 0.0806(15) Uani 1 1 d .
H34 H 0.4553 0.6766 0.1700 0.097 Uiso 1 1 calc R
C35 C 0.5002(6) 0.7393(3) 0.1082(2) 0.0886(17) Uani 1 1 d .
H35 H 0.4762 0.7127 0.0756 0.106 Uiso 1 1 calc R
C36 C 0.5490(6) 0.7990(3) 0.1004(3) 0.0776(16) Uani 1 1 d .
C37 C 0.5827(6) 0.8384(3) 0.1482(3) 0.0916(18) Uani 1 1 d .
H37 H 0.6159 0.8794 0.1426 0.110 Uiso 1 1 calc R
C38 C 0.5672(5) 0.8171(2) 0.2049(3) 0.0797(15) Uani 1 1 d .
H38 H 0.5909 0.8439 0.2372 0.096 Uiso 1 1 calc R
C39 C -0.1196(5) 0.7428(2) 0.4100(2) 0.0806(16) Uani 1 1 d .
H39A H -0.1582 0.7659 0.3745 0.121 Uiso 1 1 calc R
H39B H -0.0560 0.7698 0.4387 0.121 Uiso 1 1 calc R
H39C H -0.2157 0.7263 0.4261 0.121 Uiso 1 1 calc R
C40 C 0.1379(5) 0.7077(2) 0.3817(2) 0.0556(12) Uani 1 1 d .
C41 C -0.0465(6) 0.6507(3) 0.2162(2) 0.1013(19) Uani 1 1 d .
H41A H 0.0291 0.6349 0.1904 0.152 Uiso 1 1 calc R
H41B H -0.1078 0.6859 0.1978 0.152 Uiso 1 1 calc R
H41C H -0.1254 0.6186 0.2235 0.152 Uiso 1 1 calc R
C42 C 0.1287(5) 0.6248(2) 0.3055(2) 0.0553(12) Uani 1 1 d .

loop_
_atom_site_aniso_label
_atom_site_aniso_U_11
_atom_site_aniso_U_22
_atom_site_aniso_U_33
_atom_site_aniso_U_23
_atom_site_aniso_U_13
_atom_site_aniso_U_12
Cl1 0.1223(11) 0.195(2) 0.0761(12) 0.0490(12) 0.0424(9) 0.0241(11)
Cl2 0.1202(11) 0.1577(17) 0.0914(12) 0.0484(12) 0.0362(9) 0.0158(10)
O1 0.0756(18) 0.0421(19) 0.115(3) -0.006(2) 0.0264(18) -0.0095(15)
O2 0.0522(14) 0.0520(19) 0.081(2) 0.0055(17) 0.0192(14) 0.0054(14)
O3 0.103(2) 0.043(2) 0.092(3) -0.012(2) -0.0103(19) -0.0121(17)
O4 0.0768(17) 0.063(2) 0.053(2) -0.0015(18) -0.0128(15) 0.0003(16)
O5 0.0767(19) 0.047(2) 0.140(3) -0.023(2) 0.021(2) -0.0079(16)
O6 0.0584(16) 0.0475(18) 0.082(2) -0.0073(17) 0.0187(15) 0.0005(14)
O7 0.120(2) 0.050(2) 0.089(3) -0.020(2) -0.009(2) -0.0078(19)
O8 0.0822(19) 0.065(2) 0.061(2) -0.0100(19) -0.0155(17) 0.0055(16)
C1 0.0466(19) 0.036(2) 0.051(3) -0.002(2) 0.0071(18) -0.0053(17)
C2 0.055(2) 0.057(3) 0.056(3) 0.016(2) 0.011(2) -0.001(2)
C3 0.051(2) 0.054(3) 0.047(3) 0.006(2) 0.0063(19) 0.003(2)
C4 0.078(3) 0.053(3) 0.060(3) 0.011(3) 0.012(2) 0.013(2)
C5 0.081(3) 0.058(3) 0.075(4) 0.006(3) 0.003(3) 0.026(3)
C6 0.061(3) 0.074(4) 0.074(4) -0.005(3) 0.004(2) 0.014(3)
C7 0.056(2) 0.062(3) 0.064(3) -0.010(3) 0.008(2) -0.001(2)
C8 0.045(2) 0.052(3) 0.046(3) -0.003(2) 0.0051(18) 0.0006(19)
C9 0.054(2) 0.035(2) 0.050(3) -0.010(2) 0.0101(19) -0.0048(18)
C10 0.052(2) 0.055(3) 0.050(3) -0.009(2) 0.009(2) -0.006(2)
C11 0.058(2) 0.054(3) 0.051(3) -0.009(2) 0.016(2) -0.006(2)
C12 0.053(2) 0.051(3) 0.063(3) -0.003(3) 0.015(2) 0.007(2)
C13 0.095(3) 0.053(3) 0.065(4) -0.003(3) 0.019(3) 0.010(2)
C14 0.106(4) 0.080(4) 0.056(4) 0.002(3) 0.020(3) 0.027(3)
C15 0.069(3) 0.100(5) 0.067(4) 0.025(4) 0.025(3) 0.016(3)
C16 0.100(4) 0.102(5) 0.081(5) 0.030(4) 0.027(3) -0.031(3)
C17 0.094(3) 0.068(4) 0.078(4) 0.008(3) 0.015(3) -0.024(3)
C18 0.057(2) 0.043(3) 0.042(3) -0.003(2) 0.000(2) -0.002(2)
C19 0.068(3) 0.072(3) 0.122(5) 0.000(3) 0.033(3) 0.028(3)
C20 0.051(2) 0.051(3) 0.057(3) 0.000(3) 0.009(2) -0.007(2)
C21 0.094(3) 0.104(4) 0.058(4) -0.018(3) -0.024(3) -0.006(3)
C22 0.049(2) 0.040(2) 0.053(3) 0.001(2) 0.0067(19) 0.0026(18)
C23 0.067(2) 0.043(3) 0.062(3) -0.002(2) 0.014(2) -0.004(2)
C24 0.068(3) 0.048(3) 0.053(3) 0.002(2) 0.006(2) 0.007(2)
C25 0.081(3) 0.058(3) 0.059(3) 0.003(3) 0.006(2) 0.003(2)
C26 0.083(3) 0.073(4) 0.077(4) 0.006(3) -0.007(3) 0.025(3)
C27 0.062(3) 0.081(4) 0.082(4) -0.007(3) -0.004(3) 0.018(3)
C28 0.049(2) 0.071(3) 0.086(4) -0.014(3) 0.006(2) -0.001(2)
C29 0.057(2) 0.051(3) 0.046(3) -0.008(2) 0.002(2) -0.001(2)
C30 0.053(2) 0.039(3) 0.058(3) -0.005(2) 0.009(2) -0.0025(18)
C31 0.058(2) 0.057(3) 0.054(3) -0.001(2) 0.011(2) -0.005(2)
C32 0.059(2) 0.053(3) 0.065(3) 0.000(3) 0.008(2) -0.002(2)
C33 0.062(2) 0.055(3) 0.070(4) 0.008(3) 0.017(2) 0.002(2)
C34 0.110(4) 0.054(3) 0.082(4) 0.006(3) 0.026(3) 0.013(3)
C35 0.127(4) 0.079(4) 0.064(4) 0.009(3) 0.029(3) 0.022(3)
C36 0.070(3) 0.090(5) 0.077(4) 0.027(4) 0.024(3) 0.016(3)
C37 0.085(3) 0.088(5) 0.101(5) 0.031(4) 0.011(3) -0.022(3)
C38 0.081(3) 0.076(4) 0.082(4) 0.012(3) 0.011(3) -0.018(3)
C39 0.069(3) 0.066(3) 0.111(5) -0.015(3) 0.027(3) 0.021(2)
C40 0.053(2) 0.049(3) 0.063(3) -0.012(2) 0.004(2) -0.004(2)
C41 0.110(4) 0.112(5) 0.070(4) -0.017(4) -0.028(3) -0.007(3)
C42 0.056(2) 0.052(3) 0.056(3) -0.009(3) 0.002(2) -0.005(2)

loop_
_atom_type_symbol
_atom_type_description
_atom_type_scat_dispersion_real
_atom_type_scat_dispersion_imag
_atom_type_scat_source
C C 0.0033 0.0016 'International Tables Vol C Tables 4.2.6.8 and 6.1.1.4'
H H 0.0000 0.0000 'International Tables Vol C Tables 4.2.6.8 and 6.1.1.4'
O O 0.0106 0.0060 'International Tables Vol C Tables 4.2.6.8 and 6.1.1.4'
Cl Cl 0.1484 0.1585 'International Tables Vol C Tables 4.2.6.8 and 6.1.1.4'

loop_
_geom_angle_atom_site_label_1
_geom_angle_atom_site_label_2
_geom_angle_atom_site_label_3
_geom_angle
C18 O2 C19 116.0(3)
C20 O4 C21 116.2(4)
C40 O6 C39 116.2(3)
C42 O8 C41 116.0(4)
C2 C1 C9 104.7(3)
C18 C1 C2 112.9(3)
C18 C1 C9 111.7(3)
C18 C1 C20 108.0(3)
C20 C1 C2 109.5(3)
C20 C1 C9 109.9(3)
C1 C2 H2A 111.0
C1 C2 H2B 111.0
H2A C2 H2B 109.0
C3 C2 C1 103.8(3)
C3 C2 H2A 111.0
C3 C2 H2B 111.0
C4 C3 C2 129.4(4)
C8 C3 C2 110.5(3)
C8 C3 C4 120.1(4)
C3 C4 H4 120.5
C3 C4 C5 119.0(4)
C5 C4 H4 120.5
C4 C5 H5 119.4
C6 C5 C4 121.2(4)
C6 C5 H5 119.4
C5 C6 H6 120.3
C5 C6 C7 119.4(4)
C7 C6 H6 120.3
C6 C7 H7 120.0
C6 C7 C8 120.1(4)
C8 C7 H7 120.0
C3 C8 C7 120.2(4)
C3 C8 C9 112.3(3)
C7 C8 C9 127.5(4)
C1 C9 H9 108.1
C8 C9 C1 102.2(3)
C8 C9 H9 108.1
C10 C9 C1 116.1(3)
C10 C9 C8 113.9(3)
C10 C9 H9 108.1
C9 C10 H10 117.8
C11 C10 C9 124.3(4)
C11 C10 H10 117.8
C10 C11 H11 116.7
C10 C11 C12 126.6(4)
C12 C11 H11 116.7
C13 C12 C11 122.6(4)
C13 C12 C17 118.3(5)
C17 C12 C11 119.1(5)
C12 C13 H13 119.6
C12 C13 C14 120.8(5)
C14 C13 H13 119.6
C13 C14 H14 120.2
C15 C14 C13 119.6(5)
C15 C14 H14 120.2
C14 C15 Cl1 119.7(5)
C14 C15 C16 120.7(5)
C16 C15 Cl1 119.6(5)
C15 C16 H16 120.2
C15 C16 C17 119.7(5)
C17 C16 H16 120.2
C12 C17 C16 120.9(5)
C12 C17 H17 119.5
C16 C17 H17 119.5
O1 C18 O2 123.9(4)
O1 C18 C1 125.8(4)
O2 C18 C1 110.3(3)
O2 C19 H19A 109.5
O2 C19 H19B 109.5
O2 C19 H19C 109.5
H19A C19 H19B 109.5
H19A C19 H19C 109.5
H19B C19 H19C 109.5
O3 C20 O4 124.0(4)
O3 C20 C1 124.6(4)
O4 C20 C1 111.4(4)
O4 C21 H21A 109.5
O4 C21 H21B 109.5
O4 C21 H21C 109.5
H21A C21 H21B 109.5
H21A C21 H21C 109.5
H21B C21 H21C 109.5
C23 C22 C30 105.2(3)
C40 C22 C23 113.1(3)
C40 C22 C30 111.6(3)
C40 C22 C42 108.4(3)
C42 C22 C23 108.7(3)
C42 C22 C30 109.8(3)
C22 C23 H23A 110.9
C22 C23 H23B 110.9
H23A C23 H23B 108.9
C24 C23 C22 104.2(3)
C24 C23 H23A 110.9
C24 C23 H23B 110.9
C25 C24 C23 128.7(4)
C25 C24 C29 120.4(4)
C29 C24 C23 110.9(4)
C24 C25 H25 120.5
C24 C25 C26 119.1(4)
C26 C25 H25 120.5
C25 C26 H26 119.8
C27 C26 C25 120.5(5)
C27 C26 H26 119.8
C26 C27 H27 119.5
C26 C27 C28 120.9(4)
C28 C27 H27 119.5
C27 C28 H28 120.8
C27 C28 C29 118.4(5)
C29 C28 H28 120.8
C24 C29 C28 120.7(4)
C24 C29 C30 111.7(3)
C28 C29 C30 127.6(4)
C22 C30 H30 108.4
C29 C30 C22 102.3(3)
C29 C30 H30 108.4
C31 C30 C22 115.8(3)
C31 C30 C29 113.3(3)
C31 C30 H30 108.4
C30 C31 H31 117.5
C32 C31 C30 125.0(4)
C32 C31 H31 117.5
C31 C32 H32 116.5
C31 C32 C33 127.1(4)
C33 C32 H32 116.5
C34 C33 C32 123.5(4)
C38 C33 C32 118.7(5)
C38 C33 C34 117.8(5)
C33 C34 H34 119.2
C33 C34 C35 121.6(5)
C35 C34 H34 119.2
C34 C35 H35 120.2
C36 C35 C34 119.6(6)
C36 C35 H35 120.2
C35 C36 Cl2 120.1(5)
C35 C36 C37 120.3(5)
C37 C36 Cl2 119.6(5)
C36 C37 H37 120.0
C36 C37 C38 120.0(5)
C38 C37 H37 120.0
C33 C38 C37 120.7(5)
C33 C38 H38 119.6
C37 C38 H38 119.6
O6 C39 H39A 109.5
O6 C39 H39B 109.5
O6 C39 H39C 109.5
H39A C39 H39B 109.5
H39A C39 H39C 109.5
H39B C39 H39C 109.5
O5 C40 O6 124.3(4)
O5 C40 C22 125.4(4)
O6 C40 C22 110.3(3)
O8 C41 H41A 109.5
O8 C41 H41B 109.5
O8 C41 H41C 109.5
H41A C41 H41B 109.5
H41A C41 H41C 109.5
H41B C41 H41C 109.5
O7 C42 O8 123.8(4)
O7 C42 C22 124.3(4)
O8 C42 C22 111.8(4)

loop_
_geom_bond_atom_site_label_1
_geom_bond_atom_site_label_2
_geom_bond_distance
Cl1 C15 1.729(5)
Cl2 C36 1.734(5)
O1 C18 1.192(4)
O2 C18 1.332(4)
O2 C19 1.444(4)
O3 C20 1.196(5)
O4 C20 1.328(5)
O4 C21 1.458(5)
O5 C40 1.185(5)
O6 C39 1.445(4)
O6 C40 1.327(4)
O7 C42 1.194(5)
O8 C41 1.451(5)
O8 C42 1.324(5)
C1 C2 1.553(5)
C1 C9 1.576(5)
C1 C18 1.512(5)
C1 C20 1.522(5)
C2 H2A 0.9700
C2 H2B 0.9700
C2 C3 1.495(5)
C3 C4 1.383(5)
C3 C8 1.382(5)
C4 H4 0.9300
C4 C5 1.391(5)
C5 H5 0.9300
C5 C6 1.378(6)
C6 H6 0.9300
C6 C7 1.379(6)
C7 H7 0.9300
C7 C8 1.389(5)
C8 C9 1.507(5)
C9 H9 0.9800
C9 C10 1.494(5)
C10 H10 0.9300
C10 C11 1.325(5)
C11 H11 0.9300
C11 C12 1.477(6)
C12 C13 1.373(6)
C12 C17 1.381(6)
C13 H13 0.9300
C13 C14 1.394(6)
C14 H14 0.9300
C14 C15 1.360(7)
C15 C16 1.362(7)
C16 H16 0.9300
C16 C17 1.386(7)
C17 H17 0.9300
C19 H19A 0.9600
C19 H19B 0.9600
C19 H19C 0.9600
C21 H21A 0.9600
C21 H21B 0.9600
C21 H21C 0.9600
C22 C23 1.539(5)
C22 C30 1.579(5)
C22 C40 1.523(5)
C22 C42 1.526(5)
C23 H23A 0.9700
C23 H23B 0.9700
C23 C24 1.491(5)
C24 C25 1.374(5)
C24 C29 1.382(5)
C25 H25 0.9300
C25 C26 1.392(6)
C26 H26 0.9300
C26 C27 1.369(6)
C27 H27 0.9300
C27 C28 1.383(6)
C28 H28 0.9300
C28 C29 1.389(5)
C29 C30 1.513(5)
C30 H30 0.9800
C30 C31 1.485(5)
C31 H31 0.9300
C31 C32 1.309(5)
C32 H32 0.9300
C32 C33 1.474(6)
C33 C34 1.380(6)
C33 C38 1.380(6)
C34 H34 0.9300
C34 C35 1.386(7)
C35 H35 0.9300
C35 C36 1.356(7)
C36 C37 1.370(7)
C37 H37 0.9300
C37 C38 1.390(7)
C38 H38 0.9300
C39 H39A 0.9600
C39 H39B 0.9600
C39 H39C 0.9600
C41 H41A 0.9600
C41 H41B 0.9600
C41 H41C 0.9600

loop_
_geom_torsion_atom_site_label_1
_geom_torsion_atom_site_label_2
_geom_torsion_atom_site_label_3
_geom_torsion_atom_site_label_4
_geom_torsion
Cl1 C15 C16 C17 179.4(4)
Cl2 C36 C37 C38 179.4(3)
C1 C2 C3 C4 -163.2(4)
C1 C2 C3 C8 18.0(4)
C1 C9 C10 C11 118.3(4)
C2 C1 C9 C8 23.1(4)
C2 C1 C9 C10 147.6(4)
C2 C1 C18 O1 126.2(4)
C2 C1 C18 O2 -53.9(4)
C2 C1 C20 O3 -25.0(5)
C2 C1 C20 O4 155.7(3)
C2 C3 C4 C5 -178.7(4)
C2 C3 C8 C7 177.8(4)
C2 C3 C8 C9 -3.0(5)
C3 C4 C5 C6 1.0(7)
C3 C8 C9 C1 -13.1(4)
C3 C8 C9 C10 -139.0(4)
C4 C3 C8 C7 -1.2(6)
C4 C3 C8 C9 178.1(4)
C4 C5 C6 C7 -0.8(7)
C5 C6 C7 C8 -0.4(7)
C6 C7 C8 C3 1.4(6)
C6 C7 C8 C9 -177.8(4)
C7 C8 C9 C1 166.1(4)
C7 C8 C9 C10 40.2(6)
C8 C3 C4 C5 0.0(7)
C8 C9 C10 C11 -123.5(4)
C9 C1 C2 C3 -25.1(4)
C9 C1 C18 O1 8.5(6)
C9 C1 C18 O2 -171.6(3)
C9 C1 C20 O3 89.5(5)
C9 C1 C20 O4 -89.7(4)
C9 C10 C11 C12 179.5(3)
C10 C11 C12 C13 4.1(6)
C10 C11 C12 C17 -178.0(4)
C11 C12 C13 C14 177.8(4)
C11 C12 C17 C16 -178.7(4)
C12 C13 C14 C15 0.9(7)
C13 C12 C17 C16 -0.8(7)
C13 C14 C15 Cl1 179.8(3)
C13 C14 C15 C16 -0.9(7)
C14 C15 C16 C17 0.1(8)
C15 C16 C17 C12 0.8(8)
C17 C12 C13 C14 0.0(6)
C18 C1 C2 C3 -146.8(3)
C18 C1 C9 C8 145.7(3)
C18 C1 C9 C10 -89.9(4)
C18 C1 C20 O3 -148.4(4)
C18 C1 C20 O4 32.3(4)
C19 O2 C18 O1 4.8(6)
C19 O2 C18 C1 -175.0(3)
C20 C1 C2 C3 92.8(3)
C20 C1 C9 C8 -94.4(4)
C20 C1 C9 C10 30.0(5)
C20 C1 C18 O1 -112.5(5)
C20 C1 C18 O2 67.3(4)
C21 O4 C20 O3 -1.8(6)
C21 O4 C20 C1 177.5(3)
C22 C23 C24 C25 -163.4(4)
C22 C23 C24 C29 17.3(5)
C22 C30 C31 C32 117.9(4)
C23 C22 C30 C29 21.3(4)
C23 C22 C30 C31 144.9(4)
C23 C22 C40 O5 124.1(5)
C23 C22 C40 O6 -55.1(4)
C23 C22 C42 O7 -26.8(6)
C23 C22 C42 O8 155.0(3)
C23 C24 C25 C26 -177.0(4)
C23 C24 C29 C28 177.0(4)
C23 C24 C29 C30 -3.5(5)
C24 C25 C26 C27 -0.1(7)
C24 C29 C30 C22 -11.5(5)
C24 C29 C30 C31 -136.8(4)
C25 C24 C29 C28 -2.3(7)
C25 C24 C29 C30 177.2(4)
C25 C26 C27 C28 -1.8(8)
C26 C27 C28 C29 1.6(7)
C27 C28 C29 C24 0.5(7)
C27 C28 C29 C30 -179.0(4)
C28 C29 C30 C22 168.0(4)
C28 C29 C30 C31 42.7(6)
C29 C24 C25 C26 2.1(7)
C29 C30 C31 C32 -124.5(4)
C30 C22 C23 C24 -23.5(4)
C30 C22 C40 O5 5.8(6)
C30 C22 C40 O6 -173.4(3)
C30 C22 C42 O7 87.7(5)
C30 C22 C42 O8 -90.5(4)
C30 C31 C32 C33 -179.6(4)
C31 C32 C33 C34 -2.1(7)
C31 C32 C33 C38 175.9(4)
C32 C33 C34 C35 176.3(4)
C32 C33 C38 C37 -177.0(4)
C33 C34 C35 C36 1.5(8)
C34 C33 C38 C37 1.2(7)
C34 C35 C36 Cl2 -179.9(4)
C34 C35 C36 C37 -0.7(8)
C35 C36 C37 C38 0.1(8)
C36 C37 C38 C33 -0.4(8)
C38 C33 C34 C35 -1.8(7)
C39 O6 C40 O5 6.0(7)
C39 O6 C40 C22 -174.8(4)
C40 C22 C23 C24 -145.6(3)
C40 C22 C30 C29 144.3(3)
C40 C22 C30 C31 -92.1(4)
C40 C22 C42 O7 -150.1(4)
C40 C22 C42 O8 31.7(5)
C41 O8 C42 O7 1.1(6)
C41 O8 C42 C22 179.3(3)
C42 C22 C23 C24 94.0(4)
C42 C22 C30 C29 -95.5(4)
C42 C22 C30 C31 28.1(5)
C42 C22 C40 O5 -115.2(5)
C42 C22 C40 O6 65.6(4)
